data_7014060
loop_
_publ_author_name
'Sharrad, Clint A.'
'Cavigliasso, Germ\'an E'
'Stranger, Robert'
'Gahan, Lawrence R.'

_publ_section_title
;
 Synthesis, characterization and DFT studies of the cobalt(III) complex
 of a tetrapodal pentadentate N4S donor ligand.
;
_journal_issue 8
_journal_name_full 'Dalton transactions (Cambridge, England : 2003)'
_journal_page_first 1166
_journal_page_last 1172
_journal_paper_doi 10.1039/b400710g
_journal_year 2004
_chemical_formula_sum 'C10 H26 Cl5 Co N4 S Zn'
_chemical_formula_weight 535.96
_chemical_name_common '[Co(N4samp)Cl](ZnCl4)'
_space_group_IT_number 14
_symmetry_cell_setting monoclinic
_symmetry_space_group_name_Hall '-P 2ybc'
_symmetry_space_group_name_H-M 'P 1 21/c 1'
_atom_sites_solution_hydrogens geom
_atom_sites_solution_primary direct
_atom_sites_solution_secondary difmap
_audit_creation_date 2003-09-01T18:06:00-00:00
_audit_creation_method 'WinGX routine CIF_UPDATE'
_cell_angle_alpha 90
_cell_angle_beta 98.64(2)
_cell_angle_gamma 90
_cell_formula_units_Z 4
_cell_length_a 7.861(2)
_cell_length_b 15.432(2)
_cell_length_c 16.856(2)
_cell_measurement_reflns_used 25
_cell_measurement_temperature 293(2)
_cell_volume 2021.6(6)
_computing_cell_refinement SET4
_computing_data_collection CAD4
_computing_data_reduction XTAL3.2
_computing_molecular_graphics 'ORTEP-3 for Windows (Farrugia, 1997)'
_computing_publication_material 'WinGX publication routines (Farrugia, 1999)'
_computing_structure_refinement 'SHELXL-97 (Sheldrick, 1997)'
_computing_structure_solution 'SIR-92 (Altomare et al, 1993)'
_diffrn_ambient_temperature 293(2)
_diffrn_measured_fraction_theta_full 0.999
_diffrn_measured_fraction_theta_max 0.999
_diffrn_measurement_device CAD4
_diffrn_measurement_method 'omega-2theta scans'
_diffrn_radiation_monochromator graphite
_diffrn_radiation_type MoK\a
_diffrn_radiation_wavelength 0.71073
_diffrn_reflns_av_R_equivalents 0.0488
_diffrn_reflns_av_unetI/netI 0.0425
_diffrn_reflns_limit_h_max 9
_diffrn_reflns_limit_h_min 0
_diffrn_reflns_limit_k_max 18
_diffrn_reflns_limit_k_min 0
_diffrn_reflns_limit_l_max 19
_diffrn_reflns_limit_l_min -20
_diffrn_reflns_number 3824
_diffrn_reflns_theta_full 24.97
_diffrn_reflns_theta_max 24.97
_diffrn_reflns_theta_min 1.8
_diffrn_standards_decay_% 'less than 5 %'
_exptl_absorpt_coefficient_mu 2.77
_exptl_absorpt_correction_type psiscans
_exptl_crystal_colour purple
_exptl_crystal_density_diffrn 1.761
_exptl_crystal_density_method 'not measured'
_exptl_crystal_description prism
_exptl_crystal_F_000 1088
_exptl_crystal_size_max 0.33
_exptl_crystal_size_mid 0.20
_exptl_crystal_size_min 0.20
_refine_diff_density_max 1.235
_refine_diff_density_min -0.432
_refine_diff_density_rms 0.134
_refine_ls_extinction_method none
_refine_ls_goodness_of_fit_ref 1.078
_refine_ls_hydrogen_treatment constr
_refine_ls_matrix_type full
_refine_ls_number_parameters 199
_refine_ls_number_reflns 3550
_refine_ls_number_restraints 0
_refine_ls_restrained_S_all 1.078
_refine_ls_R_factor_all 0.0869
_refine_ls_R_factor_obs 0.051
_refine_ls_shift/su_max 0
_refine_ls_shift/su_mean 0
_refine_ls_structure_factor_coef Fsqd
_refine_ls_weighting_details 'calc w=1/[\s^2^(Fo^2^)+(0.0865P)^2^+2.2869P] where P=(Fo^2^+2Fc^2^)/3'
_refine_ls_weighting_scheme calc
_refine_ls_wR_factor_all 0.1518
_refine_ls_wR_factor_obs 0.1338
_reflns_number_gt 2430
_reflns_number_total 3550
_reflns_threshold_expression >2sigma(I)
_cod_data_source_file b400710g.txt
_cod_data_source_block cs28241
_cod_original_sg_symbol_H-M P21/c
_cod_database_code 7014060

loop_
_symmetry_equiv_pos_as_xyz
'x, y, z'
'-x, y+1/2, -z+1/2'
'-x, -y, -z'
'x, -y-1/2, z-1/2'

loop_
_atom_site_label
_atom_site_type_symbol
_atom_site_fract_x
_atom_site_fract_y
_atom_site_fract_z
_atom_site_U_iso_or_equiv
_atom_site_adp_type
_atom_site_occupancy
_atom_site_symmetry_multiplicity
_atom_site_calc_flag
_atom_site_refinement_flags
_atom_site_disorder_assembly
_atom_site_disorder_group
Zn1 Zn 0.32441(10) 0.24040(5) 0.31534(4) 0.0448(2) Uani 1 1 d . . .
Co1 Co 0.75616(10) 0.09714(5) 0.08911(5) 0.0348(2) Uani 1 1 d . . .
Cl5 Cl 0.5758(2) 0.31620(11) 0.33602(9) 0.0464(4) Uani 1 1 d . . .
Cl1 Cl 0.7616(2) 0.00467(11) -0.01935(9) 0.0457(4) Uani 1 1 d . . .
S1 S 0.6987(2) 0.17810(10) 0.18697(9) 0.0366(4) Uani 1 1 d . . .
Cl4 Cl 0.1407(3) 0.31077(12) 0.38495(12) 0.0586(5) Uani 1 1 d . . .
Cl2 Cl 0.2144(2) 0.24202(17) 0.18173(11) 0.0707(6) Uani 1 1 d . . .
Cl3 Cl 0.3643(3) 0.10342(13) 0.35460(14) 0.0721(6) Uani 1 1 d . . .
N3 N 0.5517(6) 0.1536(3) 0.0282(3) 0.0392(12) Uani 1 1 d . . .
H3A H 0.5566 0.1466 -0.0244 0.047 Uiso 1 1 calc R . .
H3B H 0.4579 0.125 0.0388 0.047 Uiso 1 1 calc R . .
N1 N 0.6386(7) 0.0052(3) 0.1415(3) 0.0426(13) Uani 1 1 d . . .
H1A H 0.525 0.0102 0.1243 0.051 Uiso 1 1 calc R . .
H1B H 0.6722 -0.0461 0.1238 0.051 Uiso 1 1 calc R . .
N2 N 0.9721(7) 0.0491(4) 0.1474(3) 0.0493(14) Uani 1 1 d . . .
H2A H 1.0108 0.0101 0.1146 0.059 Uiso 1 1 calc R . .
H2B H 1.0491 0.0927 0.1535 0.059 Uiso 1 1 calc R . .
N4 N 0.8943(7) 0.1836(4) 0.0396(3) 0.0471(14) Uani 1 1 d . . .
H4A H 0.9952 0.1892 0.0723 0.057 Uiso 1 1 calc R . .
H4B H 0.9181 0.1604 -0.0065 0.057 Uiso 1 1 calc R . .
C8 C 0.8273(9) 0.2716(4) 0.0208(4) 0.0467(16) Uani 1 1 d . . .
H8A H 0.779 0.2743 -0.0356 0.056 Uiso 1 1 calc R . .
H8B H 0.922 0.3125 0.0299 0.056 Uiso 1 1 calc R . .
C5 C 0.8360(9) 0.1385(4) 0.2753(4) 0.0440(15) Uani 1 1 d . . .
H5A H 0.9521 0.1603 0.2766 0.053 Uiso 1 1 calc R . .
H5B H 0.7932 0.1578 0.3234 0.053 Uiso 1 1 calc R . .
C2 C 0.8355(9) 0.0387(4) 0.2714(4) 0.0449(16) Uani 1 1 d . . .
C9 C 0.6912(9) 0.2984(4) 0.0704(4) 0.0441(15) Uani 1 1 d . . .
C6 C 0.7581(9) 0.2859(4) 0.1607(4) 0.0459(16) Uani 1 1 d . . .
H6A H 0.7068 0.3284 0.1922 0.055 Uiso 1 1 calc R . .
H6B H 0.8821 0.2927 0.171 0.055 Uiso 1 1 calc R . .
C7 C 0.5248(8) 0.2487(4) 0.0428(4) 0.0437(15) Uani 1 1 d . . .
H7A H 0.4497 0.2547 0.0832 0.052 Uiso 1 1 calc R . .
H7B H 0.4669 0.2747 -0.0063 0.052 Uiso 1 1 calc R . .
C4 C 0.9794(9) 0.0070(4) 0.2266(4) 0.0479(17) Uani 1 1 d . . .
H4C H 1.0899 0.0191 0.2587 0.058 Uiso 1 1 calc R . .
H4D H 0.9699 -0.0553 0.2193 0.058 Uiso 1 1 calc R . .
C1 C 0.8700(11) 0.0050(5) 0.3574(4) 0.063(2) Uani 1 1 d . . .
H1C H 0.9775 0.0277 0.3837 0.095 Uiso 1 1 calc R . .
H1D H 0.8751 -0.0571 0.3569 0.095 Uiso 1 1 calc R . .
H1E H 0.779 0.0233 0.3857 0.095 Uiso 1 1 calc R . .
C10 C 0.6516(11) 0.3961(4) 0.0572(5) 0.063(2) Uani 1 1 d . . .
H10A H 0.5659 0.4134 0.0891 0.094 Uiso 1 1 calc R . .
H10B H 0.6097 0.4065 0.0016 0.094 Uiso 1 1 calc R . .
H10C H 0.7547 0.4291 0.0729 0.094 Uiso 1 1 calc R . .
C3 C 0.6636(9) 0.0018(4) 0.2309(4) 0.0462(16) Uani 1 1 d . . .
H3C H 0.6551 -0.0581 0.2475 0.055 Uiso 1 1 calc R . .
H3D H 0.5711 0.0337 0.2497 0.055 Uiso 1 1 calc R . .

loop_
_atom_site_aniso_label
_atom_site_aniso_U_11
_atom_site_aniso_U_22
_atom_site_aniso_U_33
_atom_site_aniso_U_23
_atom_site_aniso_U_13
_atom_site_aniso_U_12
Zn1 0.0480(5) 0.0449(5) 0.0397(4) -0.0064(3) 0.0002(3) 0.0013(3)
Co1 0.0355(5) 0.0388(5) 0.0288(4) -0.0061(3) 0.0003(3) -0.0025(3)
Cl5 0.0480(9) 0.0516(10) 0.0386(8) -0.0053(7) 0.0032(7) 0.0015(7)
Cl1 0.0483(9) 0.0505(9) 0.0365(8) -0.0112(7) 0.0012(7) -0.0021(7)
S1 0.0420(8) 0.0383(9) 0.0289(7) -0.0033(6) 0.0036(6) 0.0017(7)
Cl4 0.0632(11) 0.0542(11) 0.0631(11) -0.0030(9) 0.0245(9) 0.0023(9)
Cl2 0.0491(10) 0.1200(19) 0.0398(10) -0.0063(10) -0.0031(8) -0.0162(11)
Cl3 0.0868(15) 0.0422(10) 0.0816(14) -0.0027(10) -0.0061(11) 0.0026(10)
N3 0.041(3) 0.039(3) 0.036(3) -0.002(2) -0.001(2) -0.010(2)
N1 0.044(3) 0.043(3) 0.037(3) -0.001(2) -0.002(2) -0.004(3)
N2 0.038(3) 0.061(4) 0.047(3) -0.013(3) -0.001(2) 0.011(3)
N4 0.047(3) 0.054(4) 0.042(3) -0.004(3) 0.013(3) -0.009(3)
C8 0.051(4) 0.050(4) 0.040(4) -0.001(3) 0.009(3) -0.015(3)
C5 0.050(4) 0.049(4) 0.031(3) -0.004(3) -0.003(3) 0.005(3)
C2 0.055(4) 0.042(4) 0.035(3) -0.002(3) -0.002(3) 0.002(3)
C9 0.053(4) 0.036(3) 0.041(4) -0.003(3) 0.000(3) -0.006(3)
C6 0.062(4) 0.038(3) 0.039(4) -0.014(3) 0.012(3) -0.006(3)
C7 0.044(4) 0.044(4) 0.042(4) 0.001(3) 0.002(3) 0.003(3)
C4 0.051(4) 0.046(4) 0.042(4) -0.002(3) -0.010(3) 0.009(3)
C1 0.082(6) 0.057(5) 0.045(4) 0.003(4) -0.005(4) 0.005(4)
C10 0.087(6) 0.038(4) 0.064(5) 0.000(4) 0.014(4) -0.003(4)
C3 0.063(4) 0.038(4) 0.038(4) 0.006(3) 0.006(3) -0.002(3)

loop_
_atom_type_symbol
_atom_type_description
_atom_type_scat_dispersion_real
_atom_type_scat_dispersion_imag
_atom_type_scat_source
C C 0.0033 0.0016 'International Tables Vol C Tables 4.2.6.8 and 6.1.1.4'
H H 0 0 'International Tables Vol C Tables 4.2.6.8 and 6.1.1.4'
N N 0.0061 0.0033 'International Tables Vol C Tables 4.2.6.8 and 6.1.1.4'
S S 0.1246 0.1234 'International Tables Vol C Tables 4.2.6.8 and 6.1.1.4'
Cl Cl 0.1484 0.1585 'International Tables Vol C Tables 4.2.6.8 and 6.1.1.4'
Co Co 0.3494 0.9721 'International Tables Vol C Tables 4.2.6.8 and 6.1.1.4'
Zn Zn 0.2839 1.4301 'International Tables Vol C Tables 4.2.6.8 and 6.1.1.4'

loop_
_geom_angle_atom_site_label_1
_geom_angle_atom_site_label_2
_geom_angle_atom_site_label_3
_geom_angle
_geom_angle_site_symmetry_1
_geom_angle_site_symmetry_3
_geom_angle_publ_flag
Cl3 Zn1 Cl4 111.92(9) . . ?
Cl3 Zn1 Cl5 111.25(8) . . ?
Cl4 Zn1 Cl5 106.26(7) . . ?
Cl3 Zn1 Cl2 108.60(9) . . ?
Cl4 Zn1 Cl2 109.13(8) . . ?
Cl5 Zn1 Cl2 109.63(7) . . ?
N1 Co1 N2 86.2(2) . . ?
N1 Co1 N3 98.7(2) . . ?
N2 Co1 N3 175.1(2) . . ?
N1 Co1 N4 174.7(2) . . ?
N2 Co1 N4 88.7(2) . . ?
N3 Co1 N4 86.5(2) . . ?
N1 Co1 S1 84.76(16) . . ?
N2 Co1 S1 95.71(17) . . ?
N3 Co1 S1 83.98(16) . . ?
N4 Co1 S1 97.04(17) . . ?
N1 Co1 Cl1 88.63(16) . . ?
N2 Co1 Cl1 92.57(17) . . ?
N3 Co1 Cl1 88.38(16) . . ?
N4 Co1 Cl1 90.33(17) . . ?
S1 Co1 Cl1 169.02(7) . . ?
C6 S1 C5 111.7(3) . . ?
C6 S1 Co1 104.7(2) . . ?
C5 S1 Co1 105.3(2) . . ?
C7 N3 Co1 117.9(4) . . ?
C3 N1 Co1 118.6(4) . . ?
C4 N2 Co1 121.9(4) . . ?
C8 N4 Co1 120.7(4) . . ?
N4 C8 C9 113.2(5) . . ?
C2 C5 S1 107.8(4) . . ?
C1 C2 C3 108.4(6) . . ?
C1 C2 C4 108.7(6) . . ?
C3 C2 C4 109.3(5) . . ?
C1 C2 C5 107.5(5) . . ?
C3 C2 C5 112.8(5) . . ?
C4 C2 C5 110.0(6) . . ?
C8 C9 C7 109.9(5) . . ?
C8 C9 C6 110.2(6) . . ?
C7 C9 C6 112.7(5) . . ?
C8 C9 C10 109.3(6) . . ?
C7 C9 C10 107.5(6) . . ?
C6 C9 C10 107.1(5) . . ?
C9 C6 S1 107.2(4) . . ?
N3 C7 C9 113.8(5) . . ?
N2 C4 C2 111.9(5) . . ?
N1 C3 C2 114.2(5) . . ?

loop_
_geom_bond_atom_site_label_1
_geom_bond_atom_site_label_2
_geom_bond_distance
_geom_bond_site_symmetry_2
_geom_bond_publ_flag
Zn1 Cl3 2.223(2) . ?
Zn1 Cl4 2.270(2) . ?
Zn1 Cl5 2.2780(19) . ?
Zn1 Cl2 2.288(2) . ?
Co1 N1 1.973(5) . ?
Co1 N2 1.974(5) . ?
Co1 N3 1.975(5) . ?
Co1 N4 1.982(5) . ?
Co1 S1 2.1701(17) . ?
Co1 Cl1 2.3247(17) . ?
S1 C6 1.800(7) . ?
S1 C5 1.809(6) . ?
N3 C7 1.508(8) . ?
N1 C3 1.491(8) . ?
N2 C4 1.478(9) . ?
N4 C8 1.474(9) . ?
C8 C9 1.511(9) . ?
C5 C2 1.542(9) . ?
C2 C1 1.526(9) . ?
C2 C3 1.529(10) . ?
C2 C4 1.531(10) . ?
C9 C7 1.527(9) . ?
C9 C6 1.547(9) . ?
C9 C10 1.549(9) . ?

loop_
_geom_torsion_atom_site_label_1
_geom_torsion_atom_site_label_2
_geom_torsion_atom_site_label_3
_geom_torsion_atom_site_label_4
_geom_torsion
_geom_torsion_site_symmetry_1
_geom_torsion_site_symmetry_2
_geom_torsion_site_symmetry_3
_geom_torsion_site_symmetry_4
_geom_torsion_publ_flag
N1 Co1 S1 C6 -171.9(3) . . . . ?
N2 Co1 S1 C6 102.5(3) . . . . ?
N3 Co1 S1 C6 -72.6(3) . . . . ?
N4 Co1 S1 C6 13.1(3) . . . . ?
Cl1 Co1 S1 C6 -118.7(4) . . . . ?
N1 Co1 S1 C5 70.2(3) . . . . ?
N2 Co1 S1 C5 -15.4(3) . . . . ?
N3 Co1 S1 C5 169.5(3) . . . . ?
N4 Co1 S1 C5 -104.8(3) . . . . ?
Cl1 Co1 S1 C5 123.3(4) . . . . ?
N1 Co1 N3 C7 122.5(4) . . . . ?
N2 Co1 N3 C7 -48(3) . . . . ?
N4 Co1 N3 C7 -58.7(4) . . . . ?
S1 Co1 N3 C7 38.7(4) . . . . ?
Cl1 Co1 N3 C7 -149.2(4) . . . . ?
N2 Co1 N1 C3 58.5(5) . . . . ?
N3 Co1 N1 C3 -120.6(5) . . . . ?
N4 Co1 N1 C3 73(3) . . . . ?
S1 Co1 N1 C3 -37.6(4) . . . . ?
Cl1 Co1 N1 C3 151.2(5) . . . . ?
N1 Co1 N2 C4 -30.8(5) . . . . ?
N3 Co1 N2 C4 140(2) . . . . ?
N4 Co1 N2 C4 150.5(5) . . . . ?
S1 Co1 N2 C4 53.6(5) . . . . ?
Cl1 Co1 N2 C4 -119.2(5) . . . . ?
N1 Co1 N4 C8 -161(2) . . . . ?
N2 Co1 N4 C8 -146.5(5) . . . . ?
N3 Co1 N4 C8 32.6(5) . . . . ?
S1 Co1 N4 C8 -50.9(5) . . . . ?
Cl1 Co1 N4 C8 121.0(5) . . . . ?
Co1 N4 C8 C9 23.0(7) . . . . ?
C6 S1 C5 C2 -154.5(5) . . . . ?
Co1 S1 C5 C2 -41.4(5) . . . . ?
S1 C5 C2 C1 -152.3(5) . . . . ?
S1 C5 C2 C3 -32.9(7) . . . . ?
S1 C5 C2 C4 89.5(6) . . . . ?
N4 C8 C9 C7 -71.8(7) . . . . ?
N4 C8 C9 C6 52.9(7) . . . . ?
N4 C8 C9 C10 170.4(6) . . . . ?
C8 C9 C6 S1 -90.8(6) . . . . ?
C7 C9 C6 S1 32.3(7) . . . . ?
C10 C9 C6 S1 150.4(5) . . . . ?
C5 S1 C6 C9 156.8(5) . . . . ?
Co1 S1 C6 C9 43.3(5) . . . . ?
Co1 N3 C7 C9 27.4(7) . . . . ?
C8 C9 C7 N3 43.7(7) . . . . ?
C6 C9 C7 N3 -79.6(7) . . . . ?
C10 C9 C7 N3 162.6(6) . . . . ?
Co1 N2 C4 C2 -24.6(7) . . . . ?
C1 C2 C4 N2 -170.1(6) . . . . ?
C3 C2 C4 N2 71.8(7) . . . . ?
C5 C2 C4 N2 -52.7(7) . . . . ?
Co1 N1 C3 C2 -28.0(7) . . . . ?
C1 C2 C3 N1 -161.5(6) . . . . ?
C4 C2 C3 N1 -43.2(7) . . . . ?
C5 C2 C3 N1 79.5(7) . . . . ?
